data_2233164
loop_
_publ_author_name
'Asad, Mohammad'
'Oo, Chuan-Wei'
'Osman, Hasnah'
'Fun, Hoong-Kun'
'Arshad, Suhana'

_publ_section_title
;
 9-(7-Fluoro-4-oxo-4<i>H</i>-chromen-3-yl)-3,3,6,6-tetramethyl-2,3,4,5,6,7,8,9-octahydro-1<i>H</i>-xanthene-1,8-dione
;
_journal_coeditor_code HB6535
_journal_issue 1
_journal_name_full 'Acta Crystallographica Section E'
_journal_page_first o38
_journal_paper_doi 10.1107/S1600536811051749
_journal_volume 68
_journal_year 2012
_chemical_formula_iupac 'C26 H25 F O5'
_chemical_formula_moiety 'C26 H25 F O5'
_chemical_formula_sum 'C26 H25 F O5'
_chemical_formula_weight 436.46
_chemical_name_systematic
;
9-(7-Fluoro-4-oxo-4<i>H</i>-chromen-3-yl)-3,3,6,6-tetramethyl-
2,3,4,5,6,7,8,9-octahydro-1<i>H</i>-xanthene-1,8-dione
;
_space_group_IT_number 14
_symmetry_cell_setting monoclinic
_symmetry_space_group_name_Hall '-P 2ybc'
_symmetry_space_group_name_H-M 'P 1 21/c 1'
_atom_sites_solution_hydrogens geom
_atom_sites_solution_primary direct
_atom_sites_solution_secondary difmap
_audit_creation_method SHELXL-97
_cell_angle_alpha 90.00
_cell_angle_beta 93.658(2)
_cell_angle_gamma 90.00
_cell_formula_units_Z 4
_cell_length_a 6.9475(8)
_cell_length_b 18.596(2)
_cell_length_c 17.559(2)
_cell_measurement_reflns_used 5340
_cell_measurement_temperature 296(2)
_cell_measurement_theta_max 29.34
_cell_measurement_theta_min 2.48
_cell_volume 2263.9(4)
_computing_cell_refinement 'SAINT (Bruker, 2009)'
_computing_data_collection 'APEX2 (Bruker, 2009)'
_computing_data_reduction 'SAINT (Bruker, 2009)'
_computing_molecular_graphics 'SHELXTL (Sheldrick, 2008)'
_computing_publication_material
;
SHELXTL (Sheldrick, 2008) and PLATON (Spek, 2009)
;
_computing_structure_refinement 'SHELXTL (Sheldrick, 2008)'
_computing_structure_solution 'SHELXTL (Sheldrick, 2008)'
_diffrn_ambient_temperature 296(2)
_diffrn_measured_fraction_theta_full 0.993
_diffrn_measured_fraction_theta_max 0.993
_diffrn_measurement_device_type 'Bruker SMART APEXII DUO CCD'
_diffrn_measurement_method '\f and \w scans'
_diffrn_radiation_monochromator graphite
_diffrn_radiation_source 'fine-focus sealed tube'
_diffrn_radiation_type MoK\a
_diffrn_radiation_wavelength 0.71073
_diffrn_reflns_av_R_equivalents 0.0339
_diffrn_reflns_av_sigmaI/netI 0.0371
_diffrn_reflns_limit_h_max 9
_diffrn_reflns_limit_h_min -9
_diffrn_reflns_limit_k_max 26
_diffrn_reflns_limit_k_min -24
_diffrn_reflns_limit_l_max 24
_diffrn_reflns_limit_l_min -24
_diffrn_reflns_number 21143
_diffrn_reflns_theta_full 30.04
_diffrn_reflns_theta_max 30.04
_diffrn_reflns_theta_min 1.60
_diffrn_standards_number 0
_exptl_absorpt_coefficient_mu 0.093
_exptl_absorpt_correction_T_max 0.9780
_exptl_absorpt_correction_T_min 0.9540
_exptl_absorpt_correction_type multi-scan
_exptl_absorpt_process_details '(SADABS; Bruker, 2009)'
_exptl_crystal_colour colourless
_exptl_crystal_density_diffrn 1.281
_exptl_crystal_density_method 'not measured'
_exptl_crystal_description block
_exptl_crystal_F_000 920
_exptl_crystal_size_max 0.51
_exptl_crystal_size_mid 0.38
_exptl_crystal_size_min 0.24
_refine_diff_density_max 0.243
_refine_diff_density_min -0.215
_refine_ls_extinction_method none
_refine_ls_goodness_of_fit_ref 1.029
_refine_ls_hydrogen_treatment constr
_refine_ls_matrix_type full
_refine_ls_number_parameters 293
_refine_ls_number_reflns 6574
_refine_ls_number_restraints 0
_refine_ls_restrained_S_all 1.029
_refine_ls_R_factor_all 0.0850
_refine_ls_R_factor_gt 0.0518
_refine_ls_shift/su_max 0.001
_refine_ls_shift/su_mean 0.000
_refine_ls_structure_factor_coef Fsqd
_refine_ls_weighting_details 'calc w=1/[\s^2^(Fo^2^)+(0.0621P)^2^+0.5163P] where P=(Fo^2^+2Fc^2^)/3'
_refine_ls_weighting_scheme calc
_refine_ls_wR_factor_gt 0.1304
_refine_ls_wR_factor_ref 0.1501
_reflns_number_gt 4315
_reflns_number_total 6574
_reflns_threshold_expression I>2\s(I)
_cod_data_source_file hb6535.cif
_cod_data_source_block I
_cod_original_cell_volume 2264.0(5)
_cod_original_sg_symbol_H-M 'P 21/c'
_cod_database_code 2233164
_cod_database_fobs_code 2233164

loop_
_symmetry_equiv_pos_as_xyz
'x, y, z'
'-x, y+1/2, -z+1/2'
'-x, -y, -z'
'x, -y-1/2, z-1/2'

loop_
_atom_site_type_symbol
_atom_site_label
_atom_site_fract_x
_atom_site_fract_y
_atom_site_fract_z
_atom_site_U_iso_or_equiv
_atom_site_adp_type
_atom_site_calc_flag
_atom_site_refinement_flags
_atom_site_occupancy
_atom_site_symmetry_multiplicity
F F1 0.0382(3) 0.36000(10) 1.08974(8) 0.1100(6) Uani d . 1 1
O O1 -0.25037(17) 0.46251(7) 0.86767(7) 0.0562(3) Uani d . 1 1
O O2 0.29558(13) 0.54942(6) 0.61824(6) 0.0400(2) Uani d . 1 1
O O3 0.26966(16) 0.48699(8) 0.77520(7) 0.0599(4) Uani d . 1 1
O O4 -0.21687(16) 0.66244(8) 0.73490(8) 0.0624(4) Uani d . 1 1
O O5 -0.25611(16) 0.40218(7) 0.62320(8) 0.0626(4) Uani d . 1 1
C C1 -0.2364(2) 0.48941(9) 0.79629(10) 0.0467(4) Uani d . 1 1
H H1A -0.3502 0.5028 0.7692 0.056 Uiso calc R 1 1
C C2 -0.0864(3) 0.43986(9) 0.90721(10) 0.0491(4) Uani d . 1 1
C C3 -0.1071(3) 0.41034(11) 0.97924(11) 0.0654(5) Uani d . 1 1
H H3A -0.2278 0.4060 0.9988 0.079 Uiso calc R 1 1
C C4 0.0547(4) 0.38826(12) 1.01969(12) 0.0713(6) Uani d . 1 1
C C5 0.2370(4) 0.39369(13) 0.99353(12) 0.0735(6) Uani d . 1 1
H H5A 0.3447 0.3783 1.0233 0.088 Uiso calc R 1 1
C C6 0.2552(3) 0.42249(11) 0.92207(11) 0.0612(5) Uani d . 1 1
H H6A 0.3768 0.4260 0.9031 0.073 Uiso calc R 1 1
C C7 0.0939(2) 0.44652(9) 0.87767(9) 0.0462(4) Uani d . 1 1
C C8 0.1115(2) 0.47825(9) 0.80182(9) 0.0438(4) Uani d . 1 1
C C9 -0.0704(2) 0.49818(9) 0.76172(9) 0.0402(3) Uani d . 1 1
C C10 -0.07496(19) 0.52939(8) 0.68162(8) 0.0384(3) Uani d . 1 1
H H10A -0.2097 0.5382 0.6642 0.046 Uiso calc R 1 1
C C11 0.03248(19) 0.59992(8) 0.68064(8) 0.0379(3) Uani d . 1 1
C C12 -0.0564(2) 0.66493(9) 0.71072(9) 0.0444(4) Uani d . 1 1
C C13 0.0533(2) 0.73440(10) 0.70679(12) 0.0560(4) Uani d . 1 1
H H13A 0.0127 0.7664 0.7464 0.067 Uiso calc R 1 1
H H13B 0.0203 0.7571 0.6579 0.067 Uiso calc R 1 1
C C14 0.2729(2) 0.72520(9) 0.71637(10) 0.0455(4) Uani d . 1 1
C C15 0.3311(2) 0.67069(9) 0.65689(9) 0.0426(3) Uani d . 1 1
H H15A 0.3234 0.6934 0.6071 0.051 Uiso calc R 1 1
H H15B 0.4642 0.6566 0.6685 0.051 Uiso calc R 1 1
C C16 0.20817(19) 0.60537(8) 0.65378(8) 0.0368(3) Uani d . 1 1
C C17 0.18772(19) 0.48912(8) 0.60097(8) 0.0354(3) Uani d . 1 1
C C18 0.2912(2) 0.43901(8) 0.55154(9) 0.0406(3) Uani d . 1 1
H H18A 0.4275 0.4393 0.5674 0.049 Uiso calc R 1 1
H H18B 0.2773 0.4558 0.4992 0.049 Uiso calc R 1 1
C C19 0.2145(2) 0.36198(9) 0.55528(9) 0.0423(3) Uani d . 1 1
C C20 -0.0053(2) 0.36473(9) 0.54550(10) 0.0474(4) Uani d . 1 1
H H20A -0.0428 0.3803 0.4940 0.057 Uiso calc R 1 1
H H20B -0.0557 0.3166 0.5517 0.057 Uiso calc R 1 1
C C21 -0.0958(2) 0.41424(9) 0.60100(9) 0.0420(3) Uani d . 1 1
C C22 0.01150(19) 0.47845(8) 0.62625(8) 0.0367(3) Uani d . 1 1
C C23 0.3742(3) 0.79644(10) 0.70260(13) 0.0630(5) Uani d . 1 1
H H23A 0.3381 0.8132 0.6520 0.094 Uiso calc R 1 1
H H23B 0.5113 0.7895 0.7080 0.094 Uiso calc R 1 1
H H23C 0.3369 0.8313 0.7392 0.094 Uiso calc R 1 1
C C24 0.3312(3) 0.69813(11) 0.79693(10) 0.0565(5) Uani d . 1 1
H H24A 0.4685 0.6916 0.8022 0.085 Uiso calc R 1 1
H H24B 0.2684 0.6531 0.8054 0.085 Uiso calc R 1 1
H H24C 0.2934 0.7327 0.8337 0.085 Uiso calc R 1 1
C C25 0.2778(3) 0.32836(10) 0.63219(11) 0.0555(4) Uani d . 1 1
H H25A 0.2259 0.2806 0.6348 0.083 Uiso calc R 1 1
H H25B 0.2313 0.3571 0.6726 0.083 Uiso calc R 1 1
H H25C 0.4161 0.3262 0.6375 0.083 Uiso calc R 1 1
C C26 0.2962(3) 0.31780(11) 0.49147(12) 0.0645(5) Uani d . 1 1
H H26A 0.2458 0.2698 0.4925 0.097 Uiso calc R 1 1
H H26B 0.4343 0.3163 0.4987 0.097 Uiso calc R 1 1
H H26C 0.2600 0.3396 0.4431 0.097 Uiso calc R 1 1

loop_
_atom_site_aniso_label
_atom_site_aniso_U_11
_atom_site_aniso_U_22
_atom_site_aniso_U_33
_atom_site_aniso_U_12
_atom_site_aniso_U_13
_atom_site_aniso_U_23
F1 0.1401(15) 0.1261(13) 0.0658(8) 0.0020(11) 0.0231(9) 0.0400(8)
O1 0.0411(6) 0.0750(8) 0.0545(7) -0.0079(6) 0.0193(5) 0.0016(6)
O2 0.0267(5) 0.0454(6) 0.0489(6) -0.0015(4) 0.0099(4) -0.0043(5)
O3 0.0291(5) 0.0953(10) 0.0562(7) 0.0035(6) 0.0084(5) 0.0158(7)
O4 0.0302(6) 0.0743(9) 0.0838(9) 0.0068(5) 0.0124(6) -0.0161(7)
O5 0.0307(6) 0.0703(9) 0.0874(10) -0.0117(5) 0.0089(6) -0.0105(7)
C1 0.0328(7) 0.0583(10) 0.0502(9) -0.0036(7) 0.0112(6) -0.0029(7)
C2 0.0518(9) 0.0494(9) 0.0476(9) -0.0067(7) 0.0141(7) -0.0031(7)
C3 0.0758(13) 0.0663(13) 0.0569(11) -0.0111(10) 0.0256(10) 0.0029(9)
C4 0.0988(17) 0.0660(13) 0.0505(11) -0.0014(12) 0.0167(11) 0.0118(9)
C5 0.0844(15) 0.0763(15) 0.0595(12) 0.0116(12) 0.0021(11) 0.0148(10)
C6 0.0567(11) 0.0704(13) 0.0569(11) 0.0086(9) 0.0069(8) 0.0093(9)
C7 0.0450(8) 0.0495(9) 0.0449(8) -0.0012(7) 0.0085(7) -0.0006(7)
C8 0.0337(7) 0.0547(9) 0.0437(8) 0.0001(6) 0.0067(6) 0.0002(7)
C9 0.0281(6) 0.0493(9) 0.0441(8) -0.0018(6) 0.0086(6) -0.0037(7)
C10 0.0198(6) 0.0507(9) 0.0448(8) 0.0012(5) 0.0042(5) -0.0020(6)
C11 0.0256(6) 0.0478(8) 0.0403(7) 0.0026(6) 0.0022(5) -0.0018(6)
C12 0.0278(7) 0.0563(10) 0.0487(9) 0.0072(6) -0.0007(6) -0.0057(7)
C13 0.0418(9) 0.0516(10) 0.0745(12) 0.0079(7) 0.0023(8) -0.0099(9)
C14 0.0379(8) 0.0469(9) 0.0517(9) -0.0029(6) 0.0044(6) -0.0069(7)
C15 0.0324(7) 0.0503(9) 0.0456(8) -0.0048(6) 0.0070(6) -0.0011(7)
C16 0.0278(6) 0.0450(8) 0.0377(7) 0.0022(6) 0.0028(5) -0.0009(6)
C17 0.0280(6) 0.0414(8) 0.0367(7) 0.0003(5) 0.0019(5) 0.0020(6)
C18 0.0342(7) 0.0466(8) 0.0418(8) 0.0029(6) 0.0088(6) 0.0014(6)
C19 0.0376(7) 0.0465(9) 0.0430(8) 0.0029(6) 0.0054(6) 0.0001(7)
C20 0.0415(8) 0.0520(10) 0.0479(9) -0.0032(7) -0.0034(7) -0.0050(7)
C21 0.0281(7) 0.0509(9) 0.0461(8) 0.0004(6) -0.0031(6) 0.0030(7)
C22 0.0250(6) 0.0462(8) 0.0388(7) 0.0018(5) 0.0009(5) 0.0010(6)
C23 0.0614(12) 0.0505(11) 0.0772(13) -0.0082(8) 0.0057(10) -0.0060(9)
C24 0.0476(10) 0.0734(12) 0.0486(9) -0.0106(8) 0.0038(7) -0.0075(9)
C25 0.0487(9) 0.0567(11) 0.0611(11) 0.0096(8) 0.0034(8) 0.0174(9)
C26 0.0683(12) 0.0607(12) 0.0662(12) 0.0054(9) 0.0177(10) -0.0122(9)

loop_
_atom_type_symbol
_atom_type_description
_atom_type_scat_dispersion_real
_atom_type_scat_dispersion_imag
_atom_type_scat_source
C C 0.0033 0.0016 'International Tables Vol C Tables 4.2.6.8 and 6.1.1.4'
H H 0.0000 0.0000 'International Tables Vol C Tables 4.2.6.8 and 6.1.1.4'
O O 0.0106 0.0060 'International Tables Vol C Tables 4.2.6.8 and 6.1.1.4'
F F 0.0171 0.0103 'International Tables Vol C Tables 4.2.6.8 and 6.1.1.4'

loop_
_geom_angle_atom_site_label_1
_geom_angle_atom_site_label_2
_geom_angle_atom_site_label_3
_geom_angle
C1 O1 C2 118.51(12)
C17 O2 C16 117.92(10)
C9 C1 O1 125.01(16)
C9 C1 H1A 117.5
O1 C1 H1A 117.5
O1 C2 C7 121.73(15)
O1 C2 C3 116.91(16)
C7 C2 C3 121.36(18)
C4 C3 C2 117.71(19)
C4 C3 H3A 121.1
C2 C3 H3A 121.1
F1 C4 C3 118.7(2)
F1 C4 C5 117.8(2)
C3 C4 C5 123.53(19)
C6 C5 C4 118.2(2)
C6 C5 H5A 120.9
C4 C5 H5A 120.9
C5 C6 C7 121.02(19)
C5 C6 H6A 119.5
C7 C6 H6A 119.5
C2 C7 C6 118.21(16)
C2 C7 C8 120.19(15)
C6 C7 C8 121.60(15)
O3 C8 C9 123.44(15)
O3 C8 C7 121.67(15)
C9 C8 C7 114.89(13)
C1 C9 C8 119.57(15)
C1 C9 C10 119.69(14)
C8 C9 C10 120.73(12)
C22 C10 C11 108.70(11)
C22 C10 C9 111.76(13)
C11 C10 C9 111.17(13)
C22 C10 H10A 108.4
C11 C10 H10A 108.4
C9 C10 H10A 108.4
C16 C11 C12 118.48(14)
C16 C11 C10 122.12(13)
C12 C11 C10 119.40(12)
O4 C12 C11 120.52(15)
O4 C12 C13 121.74(15)
C11 C12 C13 117.66(13)
C12 C13 C14 113.74(14)
C12 C13 H13A 108.8
C14 C13 H13A 108.8
C12 C13 H13B 108.8
C14 C13 H13B 108.8
H13A C13 H13B 107.7
C23 C14 C15 108.81(14)
C23 C14 C24 109.51(15)
C15 C14 C24 110.32(14)
C23 C14 C13 110.57(15)
C15 C14 C13 107.69(13)
C24 C14 C13 109.92(14)
C16 C15 C14 113.03(12)
C16 C15 H15A 109.0
C14 C15 H15A 109.0
C16 C15 H15B 109.0
C14 C15 H15B 109.0
H15A C15 H15B 107.8
C11 C16 O2 122.77(14)
C11 C16 C15 125.73(14)
O2 C16 C15 111.49(11)
C22 C17 O2 122.97(13)
C22 C17 C18 125.75(14)
O2 C17 C18 111.29(11)
C17 C18 C19 112.21(12)
C17 C18 H18A 109.2
C19 C18 H18A 109.2
C17 C18 H18B 109.2
C19 C18 H18B 109.2
H18A C18 H18B 107.9
C20 C19 C25 110.06(13)
C20 C19 C26 110.59(15)
C25 C19 C26 109.19(15)
C20 C19 C18 108.20(13)
C25 C19 C18 109.84(14)
C26 C19 C18 108.95(13)
C21 C20 C19 113.78(13)
C21 C20 H20A 108.8
C19 C20 H20A 108.8
C21 C20 H20B 108.8
C19 C20 H20B 108.8
H20A C20 H20B 107.7
O5 C21 C22 120.65(14)
O5 C21 C20 121.30(15)
C22 C21 C20 118.03(13)
C17 C22 C21 118.57(13)
C17 C22 C10 121.92(13)
C21 C22 C10 119.48(12)
C14 C23 H23A 109.5
C14 C23 H23B 109.5
H23A C23 H23B 109.5
C14 C23 H23C 109.5
H23A C23 H23C 109.5
H23B C23 H23C 109.5
C14 C24 H24A 109.5
C14 C24 H24B 109.5
H24A C24 H24B 109.5
C14 C24 H24C 109.5
H24A C24 H24C 109.5
H24B C24 H24C 109.5
C19 C25 H25A 109.5
C19 C25 H25B 109.5
H25A C25 H25B 109.5
C19 C25 H25C 109.5
H25A C25 H25C 109.5
H25B C25 H25C 109.5
C19 C26 H26A 109.5
C19 C26 H26B 109.5
H26A C26 H26B 109.5
C19 C26 H26C 109.5
H26A C26 H26C 109.5
H26B C26 H26C 109.5

loop_
_geom_bond_atom_site_label_1
_geom_bond_atom_site_label_2
_geom_bond_distance
F1 C4 1.349(2)
O1 C1 1.359(2)
O1 C2 1.363(2)
O2 C17 1.3719(18)
O2 C16 1.3744(17)
O3 C8 1.2317(18)
O4 C12 1.2192(18)
O5 C21 1.2243(18)
C1 C9 1.3470(19)
C1 H1A 0.9300
C2 C7 1.391(2)
C2 C3 1.395(3)
C3 C4 1.354(3)
C3 H3A 0.9300
C4 C5 1.378(3)
C5 C6 1.378(3)
C5 H5A 0.9300
C6 C7 1.397(3)
C6 H6A 0.9300
C7 C8 1.469(2)
C8 C9 1.455(2)
C9 C10 1.520(2)
C10 C22 1.509(2)
C10 C11 1.510(2)
C10 H10A 0.9800
C11 C16 1.3402(18)
C11 C12 1.471(2)
C12 C13 1.503(3)
C13 C14 1.534(2)
C13 H13A 0.9700
C13 H13B 0.9700
C14 C23 1.527(2)
C14 C15 1.528(2)
C14 C24 1.532(2)
C15 C16 1.484(2)
C15 H15A 0.9700
C15 H15B 0.9700
C17 C22 1.3433(18)
C17 C18 1.489(2)
C18 C19 1.531(2)
C18 H18A 0.9700
C18 H18B 0.9700
C19 C20 1.526(2)
C19 C25 1.527(2)
C19 C26 1.528(2)
C20 C21 1.507(2)
C20 H20A 0.9700
C20 H20B 0.9700
C21 C22 1.461(2)
C23 H23A 0.9600
C23 H23B 0.9600
C23 H23C 0.9600
C24 H24A 0.9600
C24 H24B 0.9600
C24 H24C 0.9600
C25 H25A 0.9600
C25 H25B 0.9600
C25 H25C 0.9600
C26 H26A 0.9600
C26 H26B 0.9600
C26 H26C 0.9600

loop_
_geom_hbond_atom_site_label_D
_geom_hbond_atom_site_label_H
_geom_hbond_atom_site_label_A
_geom_hbond_site_symmetry_A
_geom_hbond_distance_DH
_geom_hbond_distance_HA
_geom_hbond_distance_DA
_geom_hbond_angle_DHA
_geom_hbond_publ_flag
C15 H15B O4 1_655 0.97 2.44 3.3487(19) 156 yes
C18 H18A O5 1_655 0.97 2.45 3.3821(19) 162 yes

loop_
_geom_torsion_atom_site_label_1
_geom_torsion_atom_site_label_2
_geom_torsion_atom_site_label_3
_geom_torsion_atom_site_label_4
_geom_torsion
C2 O1 C1 C9 -2.6(3)
C1 O1 C2 C7 2.8(2)
C1 O1 C2 C3 -177.91(16)
O1 C2 C3 C4 -179.30(18)
C7 C2 C3 C4 0.0(3)
C2 C3 C4 F1 179.54(19)
C2 C3 C4 C5 0.2(3)
F1 C4 C5 C6 -180.0(2)
C3 C4 C5 C6 -0.7(4)
C4 C5 C6 C7 0.9(3)
O1 C2 C7 C6 179.51(17)
C3 C2 C7 C6 0.3(3)
O1 C2 C7 C8 -0.4(3)
C3 C2 C7 C8 -179.60(17)
C5 C6 C7 C2 -0.7(3)
C5 C6 C7 C8 179.15(19)
C2 C7 C8 O3 177.60(17)
C6 C7 C8 O3 -2.2(3)
C2 C7 C8 C9 -2.3(2)
C6 C7 C8 C9 177.86(17)
O1 C1 C9 C8 -0.2(3)
O1 C1 C9 C10 -179.64(15)
O3 C8 C9 C1 -177.33(17)
C7 C8 C9 C1 2.6(2)
O3 C8 C9 C10 2.1(3)
C7 C8 C9 C10 -178.01(14)
C1 C9 C10 C22 -121.20(15)
C8 C9 C10 C22 59.36(18)
C1 C9 C10 C11 117.14(16)
C8 C9 C10 C11 -62.29(18)
C22 C10 C11 C16 -18.99(19)
C9 C10 C11 C16 104.44(16)
C22 C10 C11 C12 161.65(13)
C9 C10 C11 C12 -74.93(16)
C16 C11 C12 O4 179.18(16)
C10 C11 C12 O4 -1.4(2)
C16 C11 C12 C13 2.2(2)
C10 C11 C12 C13 -178.44(15)
O4 C12 C13 C14 149.58(17)
C11 C12 C13 C14 -33.4(2)
C12 C13 C14 C23 173.48(16)
C12 C13 C14 C15 54.7(2)
C12 C13 C14 C24 -65.50(19)
C23 C14 C15 C16 -166.89(15)
C24 C14 C15 C16 72.95(17)
C13 C14 C15 C16 -47.01(19)
C12 C11 C16 O2 -173.90(13)
C10 C11 C16 O2 6.7(2)
C12 C11 C16 C15 5.1(2)
C10 C11 C16 C15 -174.23(14)
C17 O2 C16 C11 8.7(2)
C17 O2 C16 C15 -170.42(12)
C14 C15 C16 C11 19.2(2)
C14 C15 C16 O2 -161.68(13)
C16 O2 C17 C22 -9.4(2)
C16 O2 C17 C18 170.45(12)
C22 C17 C18 C19 -21.3(2)
O2 C17 C18 C19 158.87(12)
C17 C18 C19 C20 47.87(17)
C17 C18 C19 C25 -72.29(16)
C17 C18 C19 C26 168.15(14)
C25 C19 C20 C21 65.87(19)
C26 C19 C20 C21 -173.42(15)
C18 C19 C20 C21 -54.16(18)
C19 C20 C21 O5 -149.34(16)
C19 C20 C21 C22 32.2(2)
O2 C17 C22 C21 176.60(13)
C18 C17 C22 C21 -3.2(2)
O2 C17 C22 C10 -5.4(2)
C18 C17 C22 C10 174.73(14)
O5 C21 C22 C17 179.38(15)
C20 C21 C22 C17 -2.2(2)
O5 C21 C22 C10 1.4(2)
C20 C21 C22 C10 179.80(13)
C11 C10 C22 C17 18.33(19)
C9 C10 C22 C17 -104.74(16)
C11 C10 C22 C21 -163.73(13)
C9 C10 C22 C21 73.20(17)

loop_
_cod_related_entry_id
_cod_related_entry_database
_cod_related_entry_code
1 ChemSpider 30657327
